data_4319529
loop_
_publ_author_name
'Ingrid M. Angulo'
'Elisabeth Bouwman'
'Martin Lutz'
'Wilhelmus P. Mul'
'Anthony L. Spek'

_publ_contact_author_address
; Bijvoet Center for Biomolecular Research
  Dep. Crystal and Structural Chemistry
  Utrecht University
  Padualaan 8
  3584 CH Utrecht
  The Netherlands
;
_publ_contact_author_email m.lutz@chem.uu.nl
_publ_contact_author_fax '[+31] 30 2533940'
_publ_contact_author_name 'Martin Lutz'
_publ_contact_author_phone '[+31] 30 2533902'
_publ_section_title
;
 Autoionization of Homogeneous Nickel(II) Diphosphane Hydrogenation
 Catalysts. An NMR Study and Crystal Structures of [Ni(o-MeO-dppe)I2] and
 [Ni(o-MeO-dppe)2](PF6)2
;
_journal_name_full 'Inorganic Chemistry'
_journal_page_first 2073
_journal_page_last 2082
_journal_paper_doi 10.1021/ic0006955
_journal_volume 40
_journal_year 2001
_chemical_formula_moiety 'C30 H32 I2 Ni O4 P2'
_chemical_formula_sum 'C30 H32 I2 Ni O4 P2'
_chemical_formula_weight 831.01
_chemical_name_systematic
; 
 ? 
;
_space_group_IT_number 14
_symmetry_cell_setting monoclinic
_symmetry_space_group_name_Hall '-P 2ybc'
_symmetry_space_group_name_H-M 'P 1 21/c 1'
_atom_sites_solution_hydrogens geom
_atom_sites_solution_primary heavy
_atom_sites_solution_secondary difmap
_audit_creation_method SHELXL-97
_cell_angle_alpha 90.00
_cell_angle_beta 119.3250(10)
_cell_angle_gamma 90.00
_cell_formula_units_Z 4
_cell_length_a 12.1309(1)
_cell_length_b 16.5759(3)
_cell_length_c 17.6474(2)
_cell_measurement_temperature 150(2)
_cell_volume 3093.82(8)
_computing_cell_refinement 'DENZO 1.11.0'
_computing_data_collection 'Nonius COLLECT'
_computing_data_reduction 'DENZO 1.11.0'
_computing_structure_refinement 'SHELXL-97 (Sheldrick, 1997)'
_computing_structure_solution 'DIRDIF-97 (Beurskens et al., 1997)'
_diffrn_ambient_temperature 150(2)
_diffrn_measured_fraction_theta_full 0.999
_diffrn_measured_fraction_theta_max 0.999
_diffrn_measurement_device_type 'Nonius KappaCCD'
_diffrn_radiation_monochromator graphite
_diffrn_radiation_source 'rotating anode'
_diffrn_radiation_type MoK\a
_diffrn_radiation_wavelength 0.71073
_diffrn_reflns_av_R_equivalents 0.0590
_diffrn_reflns_av_sigmaI/netI 0.0331
_diffrn_reflns_limit_h_max 15
_diffrn_reflns_limit_h_min -15
_diffrn_reflns_limit_k_max 21
_diffrn_reflns_limit_k_min -21
_diffrn_reflns_limit_l_max 22
_diffrn_reflns_limit_l_min -22
_diffrn_reflns_number 47807
_diffrn_reflns_theta_full 27.50
_diffrn_reflns_theta_max 27.50
_diffrn_reflns_theta_min 1.81
_exptl_absorpt_coefficient_mu 2.760
_exptl_absorpt_correction_T_max 0.52
_exptl_absorpt_correction_T_min 0.42
_exptl_absorpt_correction_type multi-scan
_exptl_crystal_colour 'dark red'
_exptl_crystal_density_diffrn 1.784
_exptl_crystal_density_method 'not measured'
_exptl_crystal_description plate
_exptl_crystal_F_000 1632
_exptl_crystal_size_max 0.25
_exptl_crystal_size_mid 0.10
_exptl_crystal_size_min 0.08
_refine_diff_density_max 0.441
_refine_diff_density_min -1.032
_refine_diff_density_rms 0.103
_refine_ls_extinction_method none
_refine_ls_goodness_of_fit_ref 1.019
_refine_ls_hydrogen_treatment constr
_refine_ls_matrix_type full
_refine_ls_number_parameters 352
_refine_ls_number_reflns 7113
_refine_ls_number_restraints 0
_refine_ls_restrained_S_all 1.019
_refine_ls_R_factor_all 0.0362
_refine_ls_R_factor_gt 0.0278
_refine_ls_shift/su_max 0.002
_refine_ls_shift/su_mean 0.000
_refine_ls_structure_factor_coef Fsqd
_refine_ls_weighting_details 'calc w=1/[\s^2^(Fo^2^)+(0.0355P)^2^+2.6536P] where P=(Fo^2^+2Fc^2^)/3'
_refine_ls_weighting_scheme calc
_refine_ls_wR_factor_gt 0.0672
_refine_ls_wR_factor_ref 0.0703
_reflns_number_gt 6084
_reflns_number_total 7113
_reflns_threshold_expression I>2\s(I)
_cod_data_source_file ic0006955_2.cif
_cod_data_source_block s1917c
_cod_depositor_comments
;
The following automatic conversions were performed:

'_refine_ls_hydrogen_treatment' value 'constrained' was replaced with
the value 'constr' as specified in the replacement file
'src/cod-tools/trunk/data/replacement-values/replacement_values.lst'.

Automatic conversion script
Id: cif_fix_values 5376 2017-05-30 11:51:03Z andrius 
;
_cod_original_cell_volume 3093.82(7)
_cod_original_sg_symbol_H-M 'P 21/c'
_cod_database_code 4319529

loop_
_symmetry_equiv_pos_as_xyz
'x, y, z'
'-x, y+1/2, -z+1/2'
'-x, -y, -z'
'x, -y-1/2, z-1/2'

loop_
_atom_site_label
_atom_site_type_symbol
_atom_site_fract_x
_atom_site_fract_y
_atom_site_fract_z
_atom_site_U_iso_or_equiv
_atom_site_adp_type
_atom_site_occupancy
_atom_site_symmetry_multiplicity
_atom_site_calc_flag
_atom_site_refinement_flags
_atom_site_disorder_assembly
_atom_site_disorder_group
Ni1 Ni 0.30711(3) 0.496792(19) 0.24779(2) 0.01674(8) Uani 1 1 d . . .
I2 I 0.353004(18) 0.645724(11) 0.241830(12) 0.02727(6) Uani 1 1 d . . .
I3 I 0.132423(17) 0.526039(12) 0.282248(12) 0.02891(6) Uani 1 1 d . . .
P4 P 0.45167(6) 0.46227(4) 0.21468(4) 0.01656(13) Uani 1 1 d . . .
C5 C 0.4308(2) 0.35541(15) 0.18362(17) 0.0187(5) Uani 1 1 d . . .
H5A H 0.3612 0.3490 0.1232 0.022 Uiso 1 1 calc R . .
H5B H 0.5092 0.3335 0.1874 0.022 Uiso 1 1 calc R . .
C6 C 0.3993(2) 0.31043(15) 0.24667(17) 0.0193(5) Uani 1 1 d . . .
H6A H 0.4749 0.3072 0.3051 0.023 Uiso 1 1 calc R . .
H6B H 0.3701 0.2550 0.2256 0.023 Uiso 1 1 calc R . .
P7 P 0.27319(6) 0.36819(4) 0.25129(4) 0.01665(13) Uani 1 1 d . . .
C11 C 0.6092(2) 0.46701(15) 0.30980(17) 0.0200(5) Uani 1 1 d . . .
C12 C 0.7169(3) 0.43158(16) 0.31269(18) 0.0237(6) Uani 1 1 d . . .
C13 C 0.8317(3) 0.43158(18) 0.3902(2) 0.0307(7) Uani 1 1 d . . .
H13 H 0.9039 0.4065 0.3928 0.037 Uiso 1 1 calc R . .
C14 C 0.8403(3) 0.46811(18) 0.4634(2) 0.0335(7) Uani 1 1 d . . .
H14 H 0.9188 0.4677 0.5160 0.040 Uiso 1 1 calc R . .
C15 C 0.7373(3) 0.50499(18) 0.46152(19) 0.0309(7) Uani 1 1 d . . .
H15 H 0.7450 0.5311 0.5118 0.037 Uiso 1 1 calc R . .
C16 C 0.6219(3) 0.50349(16) 0.38507(18) 0.0250(6) Uani 1 1 d . . .
H16 H 0.5502 0.5278 0.3839 0.030 Uiso 1 1 calc R . .
O17 O 0.70167(17) 0.39985(13) 0.23664(13) 0.0278(4) Uani 1 1 d . . .
C18 C 0.8061(3) 0.3563(2) 0.2399(2) 0.0360(7) Uani 1 1 d . . .
H18A H 0.7834 0.3371 0.1815 0.054 Uiso 1 1 calc R . .
H18B H 0.8264 0.3101 0.2791 0.054 Uiso 1 1 calc R . .
H18C H 0.8798 0.3919 0.2612 0.054 Uiso 1 1 calc R . .
C21 C 0.4598(3) 0.52047(16) 0.13081(17) 0.0201(5) Uani 1 1 d . . .
C22 C 0.3659(3) 0.51440(16) 0.04335(17) 0.0223(5) Uani 1 1 d . . .
C23 C 0.3725(3) 0.56183(18) -0.01906(19) 0.0289(6) Uani 1 1 d . . .
H23 H 0.3106 0.5560 -0.0785 0.035 Uiso 1 1 calc R . .
C24 C 0.4686(3) 0.61737(19) 0.0049(2) 0.0319(7) Uani 1 1 d . . .
H24 H 0.4729 0.6492 -0.0383 0.038 Uiso 1 1 calc R . .
C25 C 0.5594(3) 0.62714(18) 0.0919(2) 0.0292(6) Uani 1 1 d . . .
H25 H 0.6238 0.6667 0.1084 0.035 Uiso 1 1 calc R . .
C26 C 0.5545(3) 0.57838(16) 0.15387(19) 0.0245(6) Uani 1 1 d . . .
H26 H 0.6167 0.5845 0.2132 0.029 Uiso 1 1 calc R . .
O27 O 0.27057(19) 0.46075(13) 0.02551(12) 0.0279(4) Uani 1 1 d . . .
C28 C 0.1752(3) 0.4502(2) -0.06369(18) 0.0324(7) Uani 1 1 d . . .
H28A H 0.1128 0.4108 -0.0672 0.049 Uiso 1 1 calc R . .
H28B H 0.2146 0.4309 -0.0973 0.049 Uiso 1 1 calc R . .
H28C H 0.1333 0.5020 -0.0874 0.049 Uiso 1 1 calc R . .
C31 C 0.2591(3) 0.33011(16) 0.34275(17) 0.0218(5) Uani 1 1 d . . .
C32 C 0.3635(3) 0.33214(16) 0.42637(17) 0.0238(6) Uani 1 1 d . . .
C33 C 0.3531(3) 0.30576(18) 0.49789(18) 0.0302(7) Uani 1 1 d . . .
H33 H 0.4247 0.3066 0.5545 0.036 Uiso 1 1 calc R . .
C34 C 0.2384(3) 0.2786(2) 0.4856(2) 0.0345(7) Uani 1 1 d . . .
H34 H 0.2314 0.2610 0.5343 0.041 Uiso 1 1 calc R . .
C35 C 0.1332(3) 0.2765(2) 0.4038(2) 0.0350(7) Uani 1 1 d . . .
H35 H 0.0547 0.2572 0.3962 0.042 Uiso 1 1 calc R . .
C36 C 0.1433(3) 0.30308(17) 0.33231(19) 0.0269(6) Uani 1 1 d . . .
H36 H 0.0708 0.3028 0.2761 0.032 Uiso 1 1 calc R . .
O37 O 0.4724(2) 0.36188(13) 0.43219(13) 0.0313(5) Uani 1 1 d . . .
C38 C 0.5875(3) 0.3521(2) 0.5128(2) 0.0494(10) Uani 1 1 d . . .
H38A H 0.6577 0.3760 0.5080 0.074 Uiso 1 1 calc R . .
H38B H 0.6038 0.2945 0.5262 0.074 Uiso 1 1 calc R . .
H38C H 0.5797 0.3791 0.5593 0.074 Uiso 1 1 calc R . .
C41 C 0.1311(2) 0.33756(16) 0.15274(16) 0.0189(5) Uani 1 1 d . . .
C42 C 0.0915(3) 0.25718(16) 0.13596(17) 0.0224(5) Uani 1 1 d . . .
C43 C -0.0176(3) 0.23633(18) 0.05941(19) 0.0309(6) Uani 1 1 d . . .
H43 H -0.0449 0.1818 0.0488 0.037 Uiso 1 1 calc R . .
C44 C -0.0860(3) 0.29521(19) -0.00106(19) 0.0332(7) Uani 1 1 d . . .
H44 H -0.1605 0.2807 -0.0529 0.040 Uiso 1 1 calc R . .
C45 C -0.0475(3) 0.37461(19) 0.01284(18) 0.0303(6) Uani 1 1 d . . .
H45 H -0.0942 0.4145 -0.0295 0.036 Uiso 1 1 calc R . .
C46 C 0.0606(3) 0.39558(17) 0.08965(17) 0.0237(6) Uani 1 1 d . . .
H46 H 0.0872 0.4503 0.0995 0.028 Uiso 1 1 calc R . .
O47 O 0.16515(18) 0.20231(11) 0.19773(13) 0.0260(4) Uani 1 1 d . . .
C48 C 0.1207(3) 0.1219(2) 0.1867(3) 0.0468(9) Uani 1 1 d . . .
H48A H 0.1820 0.0887 0.2350 0.070 Uiso 1 1 calc R . .
H48B H 0.1103 0.1004 0.1318 0.070 Uiso 1 1 calc R . .
H48C H 0.0392 0.1207 0.1857 0.070 Uiso 1 1 calc R . .

loop_
_atom_site_aniso_label
_atom_site_aniso_U_11
_atom_site_aniso_U_22
_atom_site_aniso_U_33
_atom_site_aniso_U_23
_atom_site_aniso_U_13
_atom_site_aniso_U_12
Ni1 0.01649(16) 0.01644(16) 0.01453(16) -0.00070(12) 0.00545(13) 0.00172(12)
I2 0.03408(11) 0.01891(10) 0.02488(10) -0.00050(7) 0.01138(9) 0.00083(7)
I3 0.02437(10) 0.03378(11) 0.02963(11) -0.00365(8) 0.01402(9) 0.00463(7)
P4 0.0158(3) 0.0176(3) 0.0137(3) 0.0002(2) 0.0051(3) -0.0001(2)
C5 0.0197(13) 0.0167(12) 0.0188(12) -0.0018(10) 0.0087(11) 0.0008(10)
C6 0.0184(12) 0.0179(13) 0.0197(12) 0.0021(10) 0.0078(10) 0.0024(10)
P7 0.0158(3) 0.0175(3) 0.0151(3) 0.0002(2) 0.0063(3) 0.0008(2)
C11 0.0157(12) 0.0203(13) 0.0175(12) 0.0036(10) 0.0030(11) -0.0023(10)
C12 0.0214(13) 0.0203(14) 0.0247(14) 0.0046(11) 0.0077(12) -0.0013(11)
C13 0.0165(13) 0.0303(16) 0.0340(16) 0.0112(13) 0.0036(12) 0.0040(11)
C14 0.0268(15) 0.0279(16) 0.0257(15) 0.0073(12) -0.0028(13) -0.0031(12)
C15 0.0328(16) 0.0251(15) 0.0188(14) 0.0032(11) 0.0003(13) 0.0008(12)
C16 0.0240(14) 0.0213(13) 0.0218(13) 0.0010(11) 0.0050(12) -0.0006(11)
O17 0.0180(9) 0.0370(11) 0.0279(10) 0.0033(9) 0.0109(8) 0.0074(8)
C18 0.0278(16) 0.0392(18) 0.0438(19) 0.0083(14) 0.0198(15) 0.0119(13)
C21 0.0232(13) 0.0196(13) 0.0190(13) 0.0021(10) 0.0116(11) 0.0043(10)
C22 0.0222(13) 0.0225(13) 0.0211(13) 0.0027(10) 0.0098(11) 0.0049(11)
C23 0.0375(16) 0.0292(15) 0.0195(14) 0.0055(11) 0.0135(13) 0.0074(13)
C24 0.0455(18) 0.0279(15) 0.0325(16) 0.0090(13) 0.0271(15) 0.0072(14)
C25 0.0333(16) 0.0215(14) 0.0391(17) 0.0035(12) 0.0225(15) -0.0010(12)
C26 0.0253(14) 0.0214(14) 0.0277(14) 0.0007(11) 0.0136(12) -0.0002(11)
O27 0.0235(10) 0.0339(11) 0.0169(9) 0.0027(8) 0.0026(8) -0.0048(8)
C28 0.0244(15) 0.0476(19) 0.0151(13) -0.0034(13) 0.0019(12) 0.0011(13)
C31 0.0263(14) 0.0211(13) 0.0203(13) 0.0038(10) 0.0133(12) 0.0052(11)
C32 0.0312(15) 0.0198(13) 0.0189(13) 0.0005(10) 0.0111(12) 0.0027(11)
C33 0.0434(18) 0.0267(15) 0.0180(13) 0.0033(11) 0.0131(13) 0.0089(13)
C34 0.0484(19) 0.0338(17) 0.0319(16) 0.0142(13) 0.0279(16) 0.0149(14)
C35 0.0353(17) 0.0387(18) 0.0409(18) 0.0155(14) 0.0262(15) 0.0105(14)
C36 0.0268(14) 0.0298(15) 0.0275(14) 0.0077(12) 0.0160(13) 0.0071(12)
O37 0.0282(11) 0.0389(12) 0.0174(10) 0.0018(8) 0.0038(9) -0.0078(9)
C38 0.0352(19) 0.062(2) 0.0284(17) 0.0110(16) -0.0019(15) -0.0151(17)
C41 0.0167(12) 0.0214(13) 0.0171(12) -0.0009(10) 0.0071(10) 0.0008(10)
C42 0.0218(13) 0.0217(13) 0.0221(13) -0.0001(10) 0.0095(11) 0.0008(11)
C43 0.0278(15) 0.0264(15) 0.0298(15) -0.0065(12) 0.0073(13) -0.0064(12)
C44 0.0262(15) 0.0379(17) 0.0222(14) -0.0062(13) 0.0014(12) -0.0050(13)
C45 0.0264(15) 0.0358(16) 0.0195(14) 0.0039(12) 0.0042(12) 0.0048(13)
C46 0.0244(14) 0.0227(14) 0.0215(13) 0.0016(11) 0.0094(12) -0.0003(11)
O47 0.0239(10) 0.0184(9) 0.0282(10) -0.0001(8) 0.0068(9) -0.0016(8)
C48 0.0325(18) 0.0290(17) 0.060(2) 0.0125(16) 0.0085(17) -0.0101(14)

loop_
_atom_type_symbol
_atom_type_description
_atom_type_scat_dispersion_real
_atom_type_scat_dispersion_imag
_atom_type_scat_source
C C 0.0033 0.0016 'International Tables Vol C Tables 4.2.6.8 and 6.1.1.4'
H H 0.0000 0.0000 'International Tables Vol C Tables 4.2.6.8 and 6.1.1.4'
I I -0.4742 1.8119 'International Tables Vol C Tables 4.2.6.8 and 6.1.1.4'
Ni Ni 0.3393 1.1124 'International Tables Vol C Tables 4.2.6.8 and 6.1.1.4'
O O 0.0106 0.0060 'International Tables Vol C Tables 4.2.6.8 and 6.1.1.4'
P P 0.1023 0.0942 'International Tables Vol C Tables 4.2.6.8 and 6.1.1.4'

loop_
_geom_angle_atom_site_label_1
_geom_angle_atom_site_label_2
_geom_angle_atom_site_label_3
_geom_angle
_geom_angle_site_symmetry_1
_geom_angle_site_symmetry_3
_geom_angle_publ_flag
P7 Ni1 P4 86.48(3) . . ?
P7 Ni1 I3 89.35(2) . . ?
P4 Ni1 I3 175.56(2) . . ?
P7 Ni1 I2 177.77(2) . . ?
P4 Ni1 I2 91.29(2) . . ?
I3 Ni1 I2 92.876(12) . . ?
C21 P4 C11 106.09(12) . . ?
C21 P4 C5 108.99(12) . . ?
C11 P4 C5 104.21(12) . . ?
C21 P4 Ni1 116.93(9) . . ?
C11 P4 Ni1 111.07(9) . . ?
C5 P4 Ni1 108.78(9) . . ?
C6 C5 P4 107.43(17) . . ?
C6 C5 H5A 110.2 . . ?
P4 C5 H5A 110.2 . . ?
C6 C5 H5B 110.2 . . ?
P4 C5 H5B 110.2 . . ?
H5A C5 H5B 108.5 . . ?
C5 C6 P7 106.66(17) . . ?
C5 C6 H6A 110.4 . . ?
P7 C6 H6A 110.4 . . ?
C5 C6 H6B 110.4 . . ?
P7 C6 H6B 110.4 . . ?
H6A C6 H6B 108.6 . . ?
C31 P7 C41 107.12(12) . . ?
C31 P7 C6 107.48(12) . . ?
C41 P7 C6 103.38(12) . . ?
C31 P7 Ni1 117.80(9) . . ?
C41 P7 Ni1 110.45(9) . . ?
C6 P7 Ni1 109.60(9) . . ?
C16 C11 C12 118.5(2) . . ?
C16 C11 P4 118.1(2) . . ?
C12 C11 P4 123.3(2) . . ?
O17 C12 C13 123.6(3) . . ?
O17 C12 C11 116.6(2) . . ?
C13 C12 C11 119.8(3) . . ?
C14 C13 C12 119.9(3) . . ?
C14 C13 H13 120.1 . . ?
C12 C13 H13 120.1 . . ?
C15 C14 C13 121.3(3) . . ?
C15 C14 H14 119.4 . . ?
C13 C14 H14 119.4 . . ?
C14 C15 C16 119.1(3) . . ?
C14 C15 H15 120.4 . . ?
C16 C15 H15 120.4 . . ?
C15 C16 C11 121.4(3) . . ?
C15 C16 H16 119.3 . . ?
C11 C16 H16 119.3 . . ?
C12 O17 C18 117.5(2) . . ?
O17 C18 H18A 109.5 . . ?
O17 C18 H18B 109.5 . . ?
H18A C18 H18B 109.5 . . ?
O17 C18 H18C 109.5 . . ?
H18A C18 H18C 109.5 . . ?
H18B C18 H18C 109.5 . . ?
C26 C21 C22 118.6(2) . . ?
C26 C21 P4 119.7(2) . . ?
C22 C21 P4 121.4(2) . . ?
O27 C22 C23 123.8(3) . . ?
O27 C22 C21 116.1(2) . . ?
C23 C22 C21 120.1(3) . . ?
C24 C23 C22 120.3(3) . . ?
C24 C23 H23 119.9 . . ?
C22 C23 H23 119.9 . . ?
C23 C24 C25 120.6(3) . . ?
C23 C24 H24 119.7 . . ?
C25 C24 H24 119.7 . . ?
C26 C25 C24 119.1(3) . . ?
C26 C25 H25 120.5 . . ?
C24 C25 H25 120.5 . . ?
C25 C26 C21 121.2(3) . . ?
C25 C26 H26 119.4 . . ?
C21 C26 H26 119.4 . . ?
C22 O27 C28 117.9(2) . . ?
O27 C28 H28A 109.5 . . ?
O27 C28 H28B 109.5 . . ?
H28A C28 H28B 109.5 . . ?
O27 C28 H28C 109.5 . . ?
H28A C28 H28C 109.5 . . ?
H28B C28 H28C 109.5 . . ?
C32 C31 C36 118.6(2) . . ?
C32 C31 P7 119.9(2) . . ?
C36 C31 P7 121.3(2) . . ?
O37 C32 C31 115.5(2) . . ?
O37 C32 C33 123.8(3) . . ?
C31 C32 C33 120.7(3) . . ?
C34 C33 C32 119.4(3) . . ?
C34 C33 H33 120.3 . . ?
C32 C33 H33 120.3 . . ?
C33 C34 C35 121.2(3) . . ?
C33 C34 H34 119.4 . . ?
C35 C34 H34 119.4 . . ?
C34 C35 C36 119.4(3) . . ?
C34 C35 H35 120.3 . . ?
C36 C35 H35 120.3 . . ?
C31 C36 C35 120.6(3) . . ?
C31 C36 H36 119.7 . . ?
C35 C36 H36 119.7 . . ?
C32 O37 C38 118.0(2) . . ?
O37 C38 H38A 109.5 . . ?
O37 C38 H38B 109.5 . . ?
H38A C38 H38B 109.5 . . ?
O37 C38 H38C 109.5 . . ?
H38A C38 H38C 109.5 . . ?
H38B C38 H38C 109.5 . . ?
C42 C41 C46 118.3(2) . . ?
C42 C41 P7 122.3(2) . . ?
C46 C41 P7 119.4(2) . . ?
O47 C42 C41 116.4(2) . . ?
O47 C42 C43 123.3(2) . . ?
C41 C42 C43 120.4(3) . . ?
C44 C43 C42 119.9(3) . . ?
C44 C43 H43 120.0 . . ?
C42 C43 H43 120.0 . . ?
C45 C44 C43 120.9(3) . . ?
C45 C44 H44 119.5 . . ?
C43 C44 H44 119.5 . . ?
C44 C45 C46 119.2(3) . . ?
C44 C45 H45 120.4 . . ?
C46 C45 H45 120.4 . . ?
C45 C46 C41 121.3(3) . . ?
C45 C46 H46 119.4 . . ?
C41 C46 H46 119.4 . . ?
C42 O47 C48 117.5(2) . . ?
O47 C48 H48A 109.5 . . ?
O47 C48 H48B 109.5 . . ?
H48A C48 H48B 109.5 . . ?
O47 C48 H48C 109.5 . . ?
H48A C48 H48C 109.5 . . ?
H48B C48 H48C 109.5 . . ?

loop_
_geom_bond_atom_site_label_1
_geom_bond_atom_site_label_2
_geom_bond_distance
_geom_bond_site_symmetry_2
_geom_bond_publ_flag
Ni1 P7 2.1776(7) . ?
Ni1 P4 2.1790(7) . ?
Ni1 I3 2.5214(4) . ?
Ni1 I2 2.5442(4) . ?
P4 C21 1.810(3) . ?
P4 C11 1.826(3) . ?
P4 C5 1.835(3) . ?
C5 C6 1.535(4) . ?
C5 H5A 0.9900 . ?
C5 H5B 0.9900 . ?
C6 P7 1.840(3) . ?
C6 H6A 0.9900 . ?
C6 H6B 0.9900 . ?
P7 C31 1.818(3) . ?
P7 C41 1.822(3) . ?
C11 C16 1.397(4) . ?
C11 C12 1.411(4) . ?
C12 O17 1.367(3) . ?
C12 C13 1.395(4) . ?
C13 C14 1.383(5) . ?
C13 H13 0.9500 . ?
C14 C15 1.377(5) . ?
C14 H14 0.9500 . ?
C15 C16 1.389(4) . ?
C15 H15 0.9500 . ?
C16 H16 0.9500 . ?
O17 C18 1.435(3) . ?
C18 H18A 0.9800 . ?
C18 H18B 0.9800 . ?
C18 H18C 0.9800 . ?
C21 C26 1.395(4) . ?
C21 C22 1.403(4) . ?
C22 O27 1.367(3) . ?
C22 C23 1.387(4) . ?
C23 C24 1.380(4) . ?
C23 H23 0.9500 . ?
C24 C25 1.392(4) . ?
C24 H24 0.9500 . ?
C25 C26 1.385(4) . ?
C25 H25 0.9500 . ?
C26 H26 0.9500 . ?
O27 C28 1.436(3) . ?
C28 H28A 0.9800 . ?
C28 H28B 0.9800 . ?
C28 H28C 0.9800 . ?
C31 C32 1.397(4) . ?
C31 C36 1.399(4) . ?
C32 O37 1.367(4) . ?
C32 C33 1.398(4) . ?
C33 C34 1.374(5) . ?
C33 H33 0.9500 . ?
C34 C35 1.382(5) . ?
C34 H34 0.9500 . ?
C35 C36 1.396(4) . ?
C35 H35 0.9500 . ?
C36 H36 0.9500 . ?
O37 C38 1.433(4) . ?
C38 H38A 0.9800 . ?
C38 H38B 0.9800 . ?
C38 H38C 0.9800 . ?
C41 C42 1.398(4) . ?
C41 C46 1.401(4) . ?
C42 O47 1.364(3) . ?
C42 C43 1.395(4) . ?
C43 C44 1.383(4) . ?
C43 H43 0.9500 . ?
C44 C45 1.378(4) . ?
C44 H44 0.9500 . ?
C45 C46 1.392(4) . ?
C45 H45 0.9500 . ?
C46 H46 0.9500 . ?
O47 C48 1.416(4) . ?
C48 H48A 0.9800 . ?
C48 H48B 0.9800 . ?
C48 H48C 0.9800 . ?

loop_
_geom_torsion_atom_site_label_1
_geom_torsion_atom_site_label_2
_geom_torsion_atom_site_label_3
_geom_torsion_atom_site_label_4
_geom_torsion
_geom_torsion_site_symmetry_1
_geom_torsion_site_symmetry_2
_geom_torsion_site_symmetry_3
_geom_torsion_site_symmetry_4
_geom_torsion_publ_flag
P7 Ni1 P4 C21 137.84(10) . . . . ?
I2 Ni1 P4 C21 -42.03(10) . . . . ?
P7 Ni1 P4 C11 -100.22(9) . . . . ?
I2 Ni1 P4 C11 79.90(9) . . . . ?
P7 Ni1 P4 C5 13.91(9) . . . . ?
I2 Ni1 P4 C5 -165.96(9) . . . . ?
C21 P4 C5 C6 -169.51(17) . . . . ?
C11 P4 C5 C6 77.56(19) . . . . ?
Ni1 P4 C5 C6 -40.98(19) . . . . ?
P4 C5 C6 P7 48.5(2) . . . . ?
C5 C6 P7 C31 -167.29(17) . . . . ?
C5 C6 P7 C41 79.62(19) . . . . ?
C5 C6 P7 Ni1 -38.15(19) . . . . ?
P4 Ni1 P7 C31 134.03(10) . . . . ?
I3 Ni1 P7 C31 -47.48(10) . . . . ?
P4 Ni1 P7 C41 -102.47(9) . . . . ?
I3 Ni1 P7 C41 76.01(9) . . . . ?
P4 Ni1 P7 C6 10.79(9) . . . . ?
I3 Ni1 P7 C6 -170.73(9) . . . . ?
C21 P4 C11 C16 117.5(2) . . . . ?
C5 P4 C11 C16 -127.5(2) . . . . ?
Ni1 P4 C11 C16 -10.6(2) . . . . ?
C21 P4 C11 C12 -66.4(2) . . . . ?
C5 P4 C11 C12 48.6(2) . . . . ?
Ni1 P4 C11 C12 165.56(19) . . . . ?
C16 C11 C12 O17 -177.1(2) . . . . ?
P4 C11 C12 O17 6.8(3) . . . . ?
C16 C11 C12 C13 1.8(4) . . . . ?
P4 C11 C12 C13 -174.3(2) . . . . ?
O17 C12 C13 C14 177.2(3) . . . . ?
C11 C12 C13 C14 -1.6(4) . . . . ?
C12 C13 C14 C15 -0.1(5) . . . . ?
C13 C14 C15 C16 1.7(5) . . . . ?
C14 C15 C16 C11 -1.5(4) . . . . ?
C12 C11 C16 C15 -0.3(4) . . . . ?
P4 C11 C16 C15 176.0(2) . . . . ?
C13 C12 O17 C18 7.4(4) . . . . ?
C11 C12 O17 C18 -173.8(2) . . . . ?
C11 P4 C21 C26 -21.6(2) . . . . ?
C5 P4 C21 C26 -133.3(2) . . . . ?
Ni1 P4 C21 C26 102.8(2) . . . . ?
C11 P4 C21 C22 164.6(2) . . . . ?
C5 P4 C21 C22 52.9(2) . . . . ?
Ni1 P4 C21 C22 -70.9(2) . . . . ?
C26 C21 C22 O27 -175.4(2) . . . . ?
P4 C21 C22 O27 -1.6(3) . . . . ?
C26 C21 C22 C23 4.0(4) . . . . ?
P4 C21 C22 C23 177.8(2) . . . . ?
O27 C22 C23 C24 176.8(3) . . . . ?
C21 C22 C23 C24 -2.5(4) . . . . ?
C22 C23 C24 C25 -0.6(4) . . . . ?
C23 C24 C25 C26 2.2(4) . . . . ?
C24 C25 C26 C21 -0.6(4) . . . . ?
C22 C21 C26 C25 -2.4(4) . . . . ?
P4 C21 C26 C25 -176.3(2) . . . . ?
C23 C22 O27 C28 3.1(4) . . . . ?
C21 C22 O27 C28 -177.5(2) . . . . ?
C41 P7 C31 C32 168.9(2) . . . . ?
C6 P7 C31 C32 58.4(3) . . . . ?
Ni1 P7 C31 C32 -65.9(2) . . . . ?
C41 P7 C31 C36 -15.1(3) . . . . ?
C6 P7 C31 C36 -125.6(2) . . . . ?
Ni1 P7 C31 C36 110.0(2) . . . . ?
C36 C31 C32 O37 -177.8(2) . . . . ?
P7 C31 C32 O37 -1.7(3) . . . . ?
C36 C31 C32 C33 1.6(4) . . . . ?
P7 C31 C32 C33 177.7(2) . . . . ?
O37 C32 C33 C34 178.4(3) . . . . ?
C31 C32 C33 C34 -0.9(4) . . . . ?
C32 C33 C34 C35 0.3(5) . . . . ?
C33 C34 C35 C36 -0.5(5) . . . . ?
C32 C31 C36 C35 -1.8(4) . . . . ?
P7 C31 C36 C35 -177.9(2) . . . . ?
C34 C35 C36 C31 1.3(5) . . . . ?
C31 C32 O37 C38 -168.9(3) . . . . ?
C33 C32 O37 C38 11.8(4) . . . . ?
C31 P7 C41 C42 -54.3(2) . . . . ?
C6 P7 C41 C42 59.1(2) . . . . ?
Ni1 P7 C41 C42 176.26(19) . . . . ?
C31 P7 C41 C46 128.1(2) . . . . ?
C6 P7 C41 C46 -118.6(2) . . . . ?
Ni1 P7 C41 C46 -1.4(2) . . . . ?
C46 C41 C42 O47 177.8(2) . . . . ?
P7 C41 C42 O47 0.2(3) . . . . ?
C46 C41 C42 C43 -2.0(4) . . . . ?
P7 C41 C42 C43 -179.7(2) . . . . ?
O47 C42 C43 C44 -178.6(3) . . . . ?
C41 C42 C43 C44 1.2(4) . . . . ?
C42 C43 C44 C45 0.4(5) . . . . ?
C43 C44 C45 C46 -1.1(5) . . . . ?
C44 C45 C46 C41 0.2(4) . . . . ?
C42 C41 C46 C45 1.3(4) . . . . ?
P7 C41 C46 C45 179.0(2) . . . . ?
C41 C42 O47 C48 173.8(3) . . . . ?
C43 C42 O47 C48 -6.4(4) . . . . ?
